data_4323667
loop_
_publ_author_name
'Fernando Canales'
'M. Concepci\'on Gimeno'
'Peter G. Jones'
'Antonio Laguna'
'Cristina Sarroca'

_publ_contact_author
;
        For X-ray structures
        Jones, Peter G.
        Institut f\"ur Analytische und Anorganische Chemie
        Technische Universit\"at Braunschweig
        Postfach 3329
        38023 Braunschweig
        Germany
;
_publ_contact_author_email jones@xray36.anchem.nat.tu-bs.de
_publ_contact_author_fax '049 531 391-5387'
_publ_contact_author_phone '049 531 391-5382'
_publ_section_title
;
 Substitution Reaction Studies on [Au2Cl2(\m-dppf)] (dppf =
 1,1'-Bis(diphenylphosphino)ferrocene). Synthesis of the First Gold(I)
 Complex with a \m3-2-Pyridinethiolate Ligand
;
_journal_name_full 'Inorganic Chemistry'
_journal_page_first 5206
_journal_page_last 5211
_journal_paper_doi 10.1021/ic9704445
_journal_volume 36
_journal_year 1997
_chemical_formula_sum 'C56 H49 Au3 Cl2 F6 Fe N O6 P3 S3'
_chemical_formula_weight 1852.70
_chemical_name_systematic
;
 ?
;
_space_group_IT_number 14
_symmetry_cell_setting monoclinic
_symmetry_space_group_name_Hall '-P 2yn'
_symmetry_space_group_name_H-M 'P 1 21/n 1'
_atom_sites_solution_hydrogens geom
_atom_sites_solution_primary Patterson
_atom_sites_solution_secondary difmap
_audit_creation_method SHELXL
_cell_angle_alpha 90.00
_cell_angle_beta 102.17(2)
_cell_angle_gamma 90.00
_cell_formula_units_Z 4
_cell_length_a 13.831(3)
_cell_length_b 14.181(3)
_cell_length_c 31.059(7)
_cell_measurement_reflns_used 64
_cell_measurement_temperature 173(2)
_cell_measurement_theta_max 11.5
_cell_measurement_theta_min 3
_cell_volume 5955(2)
_computing_cell_refinement 'Siemens XSCANS'
_computing_data_collection 'Siemens XSCANS'
_computing_data_reduction 'Siemens XSCANS'
_computing_molecular_graphics 'Siemens XP'
_computing_publication_material SHELXL-93
_computing_structure_refinement 'SHELXL-93 (Sheldrick, 1993)'
_computing_structure_solution 'SHELXS-86 (Sheldrick, 1990)'
_diffrn_ambient_temperature 173(2)
_diffrn_measurement_device 'Siemens P4'
_diffrn_measurement_method \w-scans
_diffrn_radiation_monochromator graphite
_diffrn_radiation_source 'fine-focus sealed tube'
_diffrn_radiation_type MoK\a
_diffrn_radiation_wavelength 0.71073
_diffrn_reflns_av_R_equivalents 0.0276
_diffrn_reflns_av_sigmaI/netI 0.1603
_diffrn_reflns_limit_h_max 1
_diffrn_reflns_limit_h_min -16
_diffrn_reflns_limit_k_max 16
_diffrn_reflns_limit_k_min 0
_diffrn_reflns_limit_l_max 36
_diffrn_reflns_limit_l_min -36
_diffrn_reflns_number 11278
_diffrn_reflns_theta_max 25.00
_diffrn_reflns_theta_min 3.01
_diffrn_standards_decay_% 0
_diffrn_standards_interval_count 247
_diffrn_standards_number 3
_exptl_absorpt_coefficient_mu 7.951
_exptl_absorpt_correction_T_max 0.968
_exptl_absorpt_correction_T_min 0.340
_exptl_absorpt_correction_type psi-scans
_exptl_crystal_colour yellow
_exptl_crystal_density_diffrn 2.067
_exptl_crystal_description tablet
_exptl_crystal_F_000 3536
_exptl_crystal_size_max 0.40
_exptl_crystal_size_mid 0.40
_exptl_crystal_size_min 0.20
_refine_diff_density_max 1.585
_refine_diff_density_min -1.545
_refine_diff_density_rms 0.209
_refine_ls_extinction_method none
_refine_ls_goodness_of_fit_all 0.865
_refine_ls_goodness_of_fit_obs 1.099
_refine_ls_hydrogen_treatment riding
_refine_ls_matrix_type full
_refine_ls_number_parameters 281
_refine_ls_number_reflns 10460
_refine_ls_number_restraints 46
_refine_ls_restrained_S_all 0.914
_refine_ls_restrained_S_obs 1.114
_refine_ls_R_factor_all 0.1568
_refine_ls_R_factor_obs 0.0674
_refine_ls_shift/esd_max 0.103
_refine_ls_shift/esd_mean 0.006
_refine_ls_structure_factor_coef Fsqd
_refine_ls_weighting_details 'w=3D1/[\s^2^(Fo^2^)+(0.0867P)^2^] where P=3D(Fo^2^+2Fc^2^)/3'
_refine_ls_weighting_scheme calc
_refine_ls_wR_factor_all 0.1886
_refine_ls_wR_factor_obs 0.1532
_reflns_number_observed 4718
_reflns_number_total 10472
_reflns_observed_criterion >2sigma(I)
_cod_data_source_file ic9704445_3.cif
_cod_data_source_block matrix
_cod_depositor_comments
;
The following automatic conversions were performed:

'_geom_bond_publ_flag' value 'Y' changed to 'y' according to the
built-in table from CIF Core dictionary named 'cif_core.dic' version
2.4.1 from 2010-06-29 (8 times).

'_geom_angle_publ_flag' value 'Y'
changed to 'y' according to the built-in table from CIF Core
dictionary named 'cif_core.dic' version 2.4.1 from 2010-06-29 (36
times).

Automatic conversion script
Id: cif_fix_values 1715 2011-07-08 13:25:40Z adriana 

The following automatic conversions were performed:

'_refine_ls_weighting_scheme' value 'calc
w=3D1/[\s^2^(Fo^2^)+(0.0867P)^2^] where P=3D(Fo^2^+2Fc^2^)/3' was
changed to 'calc'. New tag '_refine_ls_weighting_details' was
created. The value of the new tag was set to
'w=3D1/[\s^2^(Fo^2^)+(0.0867P)^2^] where P=3D(Fo^2^+2Fc^2^)/3'.

Automatic conversion script
Id: cif_fix_values 3143 2015-03-26 13:38:13Z robertas 
;
_cod_original_cell_volume 5954.8(22)
_cod_database_code 4323667

loop_
_symmetry_equiv_pos_as_xyz
'x, y, z'
'-x+1/2, y+1/2, -z+1/2'
'-x, -y, -z'
'x-1/2, -y-1/2, z-1/2'

loop_
_atom_site_aniso_label
_atom_site_aniso_U_11
_atom_site_aniso_U_22
_atom_site_aniso_U_33
_atom_site_aniso_U_23
_atom_site_aniso_U_13
_atom_site_aniso_U_12
Au1 0.0437(5) 0.0419(4) 0.0488(4) 0.0106(3) -0.0022(3) -0.0027(4)
Au2 0.0472(5) 0.0385(4) 0.0742(5) 0.0008(4) 0.0029(4) 0.0002(4)
Au3 0.0546(5) 0.0558(5) 0.0531(4) 0.0146(4) 0.0014(4) -0.0045(5)
Fe 0.091(3) 0.063(2) 0.080(2) 0.004(2) 0.018(2) 0.008(2)
S1 0.045(3) 0.049(3) 0.056(3) 0.008(2) -0.010(2) 0.003(3)
P1 0.047(3) 0.037(3) 0.045(2) 0.003(2) 0.003(2) 0.005(3)
P2 0.047(3) 0.036(3) 0.076(3) 0.007(2) 0.014(3) 0.004(3)
P3 0.071(4) 0.062(3) 0.055(3) 0.004(3) 0.017(3) -0.011(3)
S99 0.256(15) 0.079(6) 0.241(12) 0.011(6) 0.151(11) 0.044(8)
S98 0.327(20) 0.134(9) 0.126(7) 0.033(6) -0.078(10) 0.006(11)

loop_
_atom_site_label
_atom_site_type_symbol
_atom_site_fract_x
_atom_site_fract_y
_atom_site_fract_z
_atom_site_U_iso_or_equiv
_atom_site_thermal_displace_type
_atom_site_occupancy
_atom_site_calc_flag
_atom_site_refinement_flags
_atom_site_disorder_group
Au1 Au 0.46421(6) 0.68014(5) 0.39030(2) 0.0466(2) Uani 1 d . .
Au2 Au 0.69521(6) 0.68726(5) 0.38823(2) 0.0548(2) Uani 1 d . .
Au3 Au 0.41670(6) 0.61228(6) 0.47838(2) 0.0560(2) Uani 1 d . .
Fe Fe 0.4970(3) 0.6684(2) 0.25996(10) 0.0778(10) Uani 1 d . .
S1 S 0.5643(4) 0.6135(3) 0.45311(14) 0.0532(13) Uani 1 d . .
P1 P 0.3642(4) 0.7458(3) 0.33158(14) 0.0442(12) Uani 1 d . .
P2 P 0.7207(4) 0.6208(3) 0.3262(2) 0.0527(13) Uani 1 d . .
P3 P 0.2705(5) 0.6156(4) 0.4993(2) 0.062(2) Uani 1 d . .
C11 C 0.4192(10) 0.7682(10) 0.2862(3) 0.059(5) Uiso 1 d G .
C12 C 0.3758(9) 0.7515(10) 0.2411(4) 0.060(5) Uiso 1 d G .
H12 H 0.3105(10) 0.7294(15) 0.2299(6) 0.072 Uiso 1 calc R .
C13 C 0.4470(12) 0.7738(11) 0.2158(3) 0.075(6) Uiso 1 d G .
H13 H 0.4378(17) 0.7692(17) 0.1847(3) 0.089 Uiso 1 calc R .
C14 C 0.5345(10) 0.8042(12) 0.2452(5) 0.097(8) Uiso 1 d G .
H14 H 0.5941(12) 0.8235(18) 0.2372(7) 0.116 Uiso 1 calc R .
C15 C 0.5173(10) 0.8007(11) 0.2887(4) 0.067(6) Uiso 1 d G .
H15 H 0.5633(13) 0.8173(16) 0.3148(5) 0.081 Uiso 1 calc R .
C21 C 0.6139(9) 0.5830(10) 0.2877(4) 0.044(4) Uiso 1 d G .
C22 C 0.5252(11) 0.5523(11) 0.2995(4) 0.070(6) Uiso 1 d G .
H22 H 0.5143(17) 0.5472(17) 0.3286(4) 0.084 Uiso 1 calc R .
C23 C 0.4557(10) 0.5308(13) 0.2602(5) 0.103(8) Uiso 1 d G .
H23 H 0.3901(11) 0.5086(19) 0.2583(8) 0.123 Uiso 1 calc R .
C24 C 0.5014(13) 0.5481(13) 0.2241(4) 0.108(9) Uiso 1 d G .
H24 H 0.4717(18) 0.5396(19) 0.1938(4) 0.129 Uiso 1 calc R .
C25 C 0.5992(12) 0.5803(12) 0.2411(4) 0.086(7) Uiso 1 d G .
H25 H 0.6464(16) 0.5972(18) 0.2243(6) 0.103 Uiso 1 calc R .
C31 C 0.2586(9) 0.6681(9) 0.3112(4) 0.054(5) Uiso 1 d G .
C32 C 0.2602(9) 0.5755(9) 0.3260(4) 0.068(6) Uiso 1 d G .
H32 H 0.3168(12) 0.5521(13) 0.3459(5) 0.082 Uiso 1 calc R .
C33 C 0.1789(12) 0.5173(7) 0.3117(4) 0.086(7) Uiso 1 d G .
H33 H 0.1799(17) 0.4541(8) 0.3218(6) 0.103 Uiso 1 calc R .
C34 C 0.0960(10) 0.5517(10) 0.2825(5) 0.106(9) Uiso 1 d G .
H34 H 0.0405(12) 0.5119(14) 0.2728(7) 0.127 Uiso 1 calc R .
C35 C 0.0945(9) 0.6443(11) 0.2677(4) 0.082(7) Uiso 1 d G .
H35 H 0.0379(11) 0.6678(15) 0.2478(6) 0.098 Uiso 1 calc R .
C36 C 0.1758(11) 0.7025(8) 0.2820(4) 0.090(7) Uiso 1 d G .
H36 H 0.1748(16) 0.7658(8) 0.2719(6) 0.108 Uiso 1 calc R .
C41 C 0.3158(10) 0.8586(7) 0.3424(4) 0.047(5) Uiso 1 d G .
C42 C 0.3077(10) 0.9319(9) 0.3122(3) 0.069(6) Uiso 1 d G .
H42 H 0.3293(15) 0.9233(13) 0.2854(4) 0.083 Uiso 1 calc R .
C43 C 0.2678(11) 1.0179(8) 0.3211(4) 0.080(7) Uiso 1 d G .
H43 H 0.2623(16) 1.0680(10) 0.3005(5) 0.096 Uiso 1 calc R .
C44 C 0.2362(11) 1.0306(8) 0.3603(5) 0.092(8) Uiso 1 d G .
H44 H 0.2090(16) 1.0893(10) 0.3665(7) 0.111 Uiso 1 calc R .
C45 C 0.2444(11) 0.9572(10) 0.3906(4) 0.087(7) Uiso 1 d G .
H45 H 0.2227(16) 0.9659(14) 0.4174(5) 0.105 Uiso 1 calc R .
C46 C 0.2842(11) 0.8713(9) 0.3816(4) 0.076(6) Uiso 1 d G .
H46 H 0.2898(16) 0.8211(11) 0.4023(5) 0.091 Uiso 1 calc R .
C51 C 0.8008(11) 0.5202(8) 0.3402(4) 0.061(5) Uiso 1 d G .
C52 C 0.9008(11) 0.5367(8) 0.3570(4) 0.085(7) Uiso 1 d G .
H52 H 0.9258(16) 0.5993(9) 0.3587(6) 0.102 Uiso 1 calc R .
C53 C 0.9640(8) 0.4617(12) 0.3713(4) 0.109(9) Uiso 1 d G .
H53 H 1.0323(9) 0.4730(16) 0.3828(6) 0.131 Uiso 1 calc R .
C54 C 0.9274(11) 0.3701(10) 0.3689(4) 0.080(7) Uiso 1 d G .
H54 H 0.9707(14) 0.3189(12) 0.3786(6) 0.095 Uiso 1 calc R .
C55 C 0.8275(11) 0.3536(7) 0.3521(4) 0.075(6) Uiso 1 d G .
H55 H 0.8024(16) 0.2911(8) 0.3504(6) 0.090 Uiso 1 calc R .
C56 C 0.7642(8) 0.4287(10) 0.3378(4) 0.065(6) Uiso 1 d G .
H56 H 0.6959(9) 0.4174(14) 0.3263(6) 0.078 Uiso 1 calc R .
C61 C 0.7870(11) 0.6979(10) 0.2958(5) 0.073(6) Uiso 1 d G .
C62 C 0.8125(12) 0.6670(9) 0.2572(5) 0.084(7) Uiso 1 d G .
H62 H 0.7951(18) 0.6051(10) 0.2465(7) 0.101 Uiso 1 calc R .
C63 C 0.8633(13) 0.7265(13) 0.2341(4) 0.146(12) Uiso 1 d G .
H63 H 0.8807(19) 0.7054(18) 0.2077(5) 0.175 Uiso 1 calc R .
C64 C 0.8886(13) 0.8170(12) 0.2497(5) 0.109(9) Uiso 1 d G .
H64 H 0.9234(18) 0.8577(16) 0.2339(7) 0.131 Uiso 1 calc R .
C65 C 0.8632(13) 0.8480(9) 0.2883(5) 0.107(9) Uiso 1 d G .
H65 H 0.8805(19) 0.9098(10) 0.2989(8) 0.129 Uiso 1 calc R .
C66 C 0.8124(12) 0.7884(11) 0.3113(4) 0.098(8) Uiso 1 d G .
H66 H 0.7950(18) 0.8096(16) 0.3377(5) 0.117 Uiso 1 calc R .
C71 C 0.2073(10) 0.5026(8) 0.4977(4) 0.065(6) Uiso 1 d G .
C72 C 0.2138(10) 0.4411(10) 0.4636(4) 0.072(6) Uiso 1 d G .
H72 H 0.2572(13) 0.4548(14) 0.4444(6) 0.086 Uiso 1 calc R .
C73 C 0.1568(11) 0.3595(9) 0.4575(4) 0.081(7) Uiso 1 d G .
H73 H 0.1612(16) 0.3175(12) 0.4342(5) 0.098 Uiso 1 calc R .
C74 C 0.0934(11) 0.3394(9) 0.4855(5) 0.086(7) Uiso 1 d G .
H74 H 0.0544(14) 0.2837(11) 0.4814(7) 0.103 Uiso 1 calc R .
C75 C 0.0869(10) 0.4009(11) 0.5197(4) 0.097(8) Uiso 1 d G .
H75 H 0.0435(14) 0.3872(16) 0.5388(6) 0.117 Uiso 1 calc R .
C76 C 0.1439(12) 0.4825(10) 0.5258(4) 0.088(7) Uiso 1 d G .
H76 H 0.1395(17) 0.5245(13) 0.5491(5) 0.105 Uiso 1 calc R .
C77 C 0.2792(20) 0.6512(18) 0.5542(7) 0.102(8) Uiso 1 d . .
H77A H 0.3265(20) 0.6106(18) 0.5738(7) 0.122 Uiso 1 calc R .
H77B H 0.2141(20) 0.6459(18) 0.5618(7) 0.122 Uiso 1 calc R .
H77C H 0.3018(20) 0.7167(18) 0.5576(7) 0.122 Uiso 1 calc R .
C81 C 0.1831(10) 0.6908(10) 0.4636(4) 0.062(5) Uiso 1 d G .
C82 C 0.1384(12) 0.7664(11) 0.4803(3) 0.089(7) Uiso 1 d G .
H82 H 0.1567(17) 0.7816(15) 0.5107(4) 0.106 Uiso 1 calc R .
C83 C 0.0670(12) 0.8196(10) 0.4525(5) 0.089(7) Uiso 1 d G .
H83 H 0.0364(16) 0.8712(12) 0.4639(7) 0.107 Uiso 1 calc R .
C84 C 0.0402(11) 0.7972(11) 0.4080(4) 0.107(9) Uiso 1 d G .
H84 H -0.0086(14) 0.8336(15) 0.3889(6) 0.128 Uiso 1 calc R .
C85 C 0.0849(12) 0.7217(11) 0.3913(3) 0.090(7) Uiso 1 d G .
H85 H 0.0666(17) 0.7065(15) 0.3609(3) 0.108 Uiso 1 calc R .
C86 C 0.1563(11) 0.6685(9) 0.4191(4) 0.065(6) Uiso 1 d G .
H86 H 0.1869(15) 0.6169(12) 0.4077(6) 0.079 Uiso 1 calc R .
N91 N 0.6888(12) 0.7533(11) 0.4468(4) 0.058(4) Uiso 1 d D .
C92 C 0.6309(13) 0.7201(12) 0.4728(5) 0.047(5) Uiso 1 d D .
C93 C 0.6238(17) 0.7594(15) 0.5112(6) 0.075(6) Uiso 1 d D .
H93 H 0.5817(17) 0.7350(15) 0.5290(6) 0.090 Uiso 1 calc R .
C94 C 0.6864(22) 0.8436(20) 0.5239(9) 0.113(9) Uiso 1 d D .
H94 H 0.6880(22) 0.8713(20) 0.5519(9) 0.135 Uiso 1 calc R .
C95 C 0.7399(19) 0.8817(19) 0.4983(7) 0.090(7) Uiso 1 d D .
H95 H 0.7722(19) 0.9408(19) 0.5046(7) 0.108 Uiso 1 calc R .
C96 C 0.7459(18) 0.8286(16) 0.4609(7) 0.078(6) Uiso 1 d D .
H96 H 0.7934(18) 0.8469(16) 0.4444(7) 0.094 Uiso 1 calc R .
S99 S 0.8604(10) 0.0608(7) 0.3968(4) 0.177(5) Uani 1 d D .
O1 O 0.8531(26) 0.0977(24) 0.3536(8) 0.264(16) Uiso 1 d D .
O2 O 0.8156(28) 0.1195(25) 0.4235(11) 0.343(22) Uiso 1 d D .
O3 O 0.8488(22) -0.0383(16) 0.4017(9) 0.233(13) Uiso 1 d D .
C99 C 0.9968(32) 0.0831(24) 0.4114(10) 0.175(16) Uiso 1 d D .
F1 F 0.9919(31) 0.1747(25) 0.4171(13) 0.413(25) Uiso 1 d D .
F2 F 1.0114(20) 0.0503(21) 0.4529(8) 0.269(13) Uiso 1 d D .
F3 F 1.0116(32) 0.0282(35) 0.3797(13) 0.482(31) Uiso 1 d D .
S98 S 0.4535(12) 0.3593(8) 0.3820(3) 0.214(7) Uani 1 d D .
O4 O 0.5152(27) 0.3390(28) 0.3474(11) 0.318(22) Uiso 1 d D .
O5 O 0.4888(17) 0.2934(14) 0.4160(6) 0.143(7) Uiso 1 d D .
O6 O 0.4331(17) 0.4488(15) 0.3882(6) 0.153(8) Uiso 1 d D .
C98 C 0.3511(30) 0.3002(24) 0.3413(11) 0.327(37) Uiso 1 d D .
F4 F 0.3998(23) 0.2256(21) 0.3315(8) 0.250(12) Uiso 1 d D .
F5 F 0.3490(13) 0.3564(12) 0.3055(5) 0.132(6) Uiso 1 d D .
F6 F 0.2936(25) 0.3086(24) 0.3694(10) 0.295(15) Uiso 1 d D .
Cl1 Cl 0.3965(9) 0.8880(8) 0.5059(3) 0.187(4) Uiso 1 d . .
Cl2 Cl 0.5564(22) 1.0058(20) 0.3571(9) 0.224(11) Uiso 0.50 d P .
Cl3 Cl 0.5347(34) 0.9495(33) 0.4078(14) 0.361(21) Uiso 0.50 d P .

loop_
_atom_type_symbol
_atom_type_description
_atom_type_scat_dispersion_real
_atom_type_scat_dispersion_imag
_atom_type_scat_source
C C 0.0033 0.0016 'International Tables Vol C Tables 4.2.6.8 and 6.1.1.4'
H H 0.0000 0.0000 'International Tables Vol C Tables 4.2.6.8 and 6.1.1.4'
N N 0.0061 0.0033 'International Tables Vol C Tables 4.2.6.8 and 6.1.1.4'
P P 0.1023 0.0942 'International Tables Vol C Tables 4.2.6.8 and 6.1.1.4'
S S 0.1246 0.1234 'International Tables Vol C Tables 4.2.6.8 and 6.1.1.4'
Fe Fe 0.3463 0.8444 'International Tables Vol C Tables 4.2.6.8 and 6.1.1.4'
Au Au -2.0133 8.8022 'International Tables Vol C Tables 4.2.6.8 and 6.1.1.4'
Cl Cl 0.1484 0.1585 'International Tables Vol C Tables 4.2.6.8 and 6.1.1.4'
O O 0.0106 0.0060 'International Tables Vol C Tables 4.2.6.8 and 6.1.1.4'
F F 0.0171 0.0103 'International Tables Vol C Tables 4.2.6.8 and 6.1.1.4'

loop_
_geom_angle_atom_site_label_1
_geom_angle_atom_site_label_2
_geom_angle_atom_site_label_3
_geom_angle
_geom_angle_site_symmetry_1
_geom_angle_site_symmetry_3
_geom_angle_publ_flag
P1 Au1 S1 177.9(2) . . y
P1 Au1 Au3 129.55(14) . . y
S1 Au1 Au3 48.47(14) . . y
P1 Au1 Au2 114.59(14) . . y
S1 Au1 Au2 67.23(14) . . y
Au3 Au1 Au2 115.12(3) . . y
N91 Au2 P2 173.3(5) . . y
N91 Au2 Au1 76.6(5) . . y
P2 Au2 Au1 110.00(14) . . y
P3 Au3 S1 176.8(2) . . y
P3 Au3 Au1 128.27(13) . . y
S1 Au3 Au1 48.56(10) . . y
C12 Fe C23 110.0(6) . . ?
C12 Fe C22 133.0(6) . . ?
C23 Fe C22 40.8(3) . . ?
C12 Fe C13 40.7(3) . . ?
C23 Fe C13 130.3(6) . . ?
C22 Fe C13 170.5(6) . . ?
C12 Fe C11 40.7(3) . . ?
C23 Fe C11 119.3(6) . . ?
C22 Fe C11 111.5(5) . . ?
C13 Fe C11 68.3(3) . . ?
C12 Fe C24 116.4(6) . . ?
C23 Fe C24 40.7(3) . . ?
C22 Fe C24 68.4(4) . . ?
C13 Fe C24 106.8(5) . . ?
C11 Fe C24 150.6(7) . . ?
C12 Fe C21 171.6(6) . . ?
C23 Fe C21 68.3(3) . . ?
C22 Fe C21 40.5(2) . . ?
C13 Fe C21 146.6(6) . . ?
C11 Fe C21 132.2(5) . . ?
C24 Fe C21 68.1(4) . . ?
C12 Fe C25 147.5(5) . . ?
C23 Fe C25 68.3(4) . . ?
C22 Fe C25 68.1(3) . . ?
C13 Fe C25 114.0(5) . . ?
C11 Fe C25 168.8(6) . . ?
C24 Fe C25 40.5(3) . . ?
C21 Fe C25 40.3(3) . . ?
C12 Fe C14 68.1(3) . . ?
C23 Fe C14 167.6(6) . . ?
C22 Fe C14 149.1(6) . . ?
C13 Fe C14 40.3(3) . . ?
C11 Fe C14 67.8(3) . . ?
C24 Fe C14 128.2(6) . . ?
C21 Fe C14 115.4(6) . . ?
C25 Fe C14 106.4(6) . . ?
C12 Fe C15 68.1(3) . . ?
C23 Fe C15 151.7(7) . . ?
C22 Fe C15 118.7(5) . . ?
C13 Fe C15 67.8(3) . . ?
C11 Fe C15 40.3(2) . . ?
C24 Fe C15 166.7(7) . . ?
C21 Fe C15 109.3(5) . . ?
C25 Fe C15 129.3(6) . . ?
C14 Fe C15 40.1(3) . . ?
C92 S1 Au3 108.1(6) . . y
C92 S1 Au1 96.5(5) . . y
Au3 S1 Au1 83.0(2) . . y
C11 P1 C41 103.3(7) . . y
C11 P1 C31 106.1(6) . . y
C41 P1 C31 107.5(7) . . y
C11 P1 Au1 115.3(5) . . y
C41 P1 Au1 114.1(4) . . y
C31 P1 Au1 109.9(5) . . y
C21 P2 C51 107.8(7) . . y
C21 P2 C61 105.8(7) . . y
C51 P2 C61 104.5(7) . . y
C21 P2 Au2 116.5(5) . . y
C51 P2 Au2 109.0(5) . . y
C61 P2 Au2 112.5(5) . . y
C77 P3 C81 109.0(10) . . y
C77 P3 C71 102.4(10) . . y
C81 P3 C71 104.4(7) . . y
C77 P3 Au3 113.8(9) . . y
C81 P3 Au3 111.1(5) . . y
C71 P3 Au3 115.4(6) . . y
C12 C11 C15 108.0 . . ?
C12 C11 P1 126.3(9) . . ?
C15 C11 P1 125.6(9) . . ?
C12 C11 Fe 69.1(5) . . ?
C15 C11 Fe 70.7(6) . . ?
P1 C11 Fe 123.0(8) . . ?
C11 C12 C13 108.0 . . ?
C11 C12 Fe 70.2(5) . . ?
C13 C12 Fe 70.2(6) . . ?
C14 C13 C12 108.0 . . ?
C14 C13 Fe 70.7(6) . . ?
C12 C13 Fe 69.1(6) . . ?
C13 C14 C15 108.0 . . ?
C13 C14 Fe 68.9(5) . . ?
C15 C14 Fe 70.0(5) . . ?
C11 C15 C14 108.0 . . ?
C11 C15 Fe 68.9(6) . . ?
C14 C15 Fe 69.9(6) . . ?
C22 C21 C25 108.0 . . ?
C22 C21 P2 124.1(9) . . ?
C25 C21 P2 127.9(9) . . ?
C22 C21 Fe 69.1(6) . . ?
C25 C21 Fe 69.9(6) . . ?
P2 C21 Fe 124.9(7) . . ?
C23 C22 C21 108.0 . . ?
C23 C22 Fe 69.3(6) . . ?
C21 C22 Fe 70.4(6) . . ?
C22 C23 C24 108.0 . . ?
C22 C23 Fe 69.9(5) . . ?
C24 C23 Fe 70.1(6) . . ?
C23 C24 C25 108.0 . . ?
C23 C24 Fe 69.2(6) . . ?
C25 C24 Fe 70.3(6) . . ?
C21 C25 C24 108.0 . . ?
C21 C25 Fe 69.7(5) . . ?
C24 C25 Fe 69.2(6) . . ?
C32 C31 C36 120.0 . . ?
C32 C31 P1 119.9(8) . . ?
C36 C31 P1 120.1(8) . . ?
C31 C32 C33 120.0 . . ?
C34 C33 C32 120.0 . . ?
C33 C34 C35 120.0 . . ?
C36 C35 C34 120.0 . . ?
C35 C36 C31 120.0 . . ?
C42 C41 C46 120.0 . . ?
C42 C41 P1 121.4(7) . . ?
C46 C41 P1 118.6(8) . . ?
C43 C42 C41 120.0 . . ?
C44 C43 C42 120.0 . . ?
C43 C44 C45 120.0 . . ?
C46 C45 C44 120.0 . . ?
C45 C46 C41 120.0 . . ?
C52 C51 C56 120.0 . . ?
C52 C51 P2 118.0(9) . . ?
C56 C51 P2 121.8(9) . . ?
C51 C52 C53 120.0 . . ?
C54 C53 C52 120.0 . . ?
C53 C54 C55 120.0 . . ?
C56 C55 C54 120.0 . . ?
C55 C56 C51 120.0 . . ?
C62 C61 C66 120.0 . . ?
C62 C61 P2 120.4(10) . . ?
C66 C61 P2 119.6(10) . . ?
C63 C62 C61 120.0 . . ?
C62 C63 C64 120.0 . . ?
C65 C64 C63 120.0 . . ?
C64 C65 C66 120.0 . . ?
C65 C66 C61 120.0 . . ?
C72 C71 C76 120.0 . . ?
C72 C71 P3 117.7(9) . . ?
C76 C71 P3 121.7(9) . . ?
C73 C72 C71 120.0 . . ?
C74 C73 C72 120.0 . . ?
C73 C74 C75 120.0 . . ?
C76 C75 C74 120.0 . . ?
C75 C76 C71 120.0 . . ?
C82 C81 C86 120.0 . . ?
C82 C81 P3 121.2(8) . . ?
C86 C81 P3 118.6(8) . . ?
C83 C82 C81 120.0 . . ?
C82 C83 C84 120.0 . . ?
C83 C84 C85 120.0 . . ?
C84 C85 C86 120.0 . . ?
C85 C86 C81 120.0 . . ?
C92 N91 C96 117.9(17) . . y
C92 N91 Au2 121.0(13) . . y
C96 N91 Au2 121.0(14) . . y
N91 C92 C93 123.9(19) . . ?
N91 C92 S1 114.6(13) . . ?
C93 C92 S1 121.5(16) . . ?
C92 C93 C94 115.2(22) . . ?
C95 C94 C93 122.9(26) . . ?
C94 C95 C96 114.9(27) . . ?
N91 C96 C95 124.2(23) . . ?
O2 S99 O1 112.6(21) . . ?
O2 S99 O3 116.6(19) . . ?
O1 S99 O3 118.4(19) . . ?
O2 S99 C99 107.7(18) . . ?
O1 S99 C99 91.9(16) . . ?
O3 S99 C99 105.7(16) . . ?
F3 C99 F1 135.2(33) . . ?
F3 C99 F2 120.2(31) . . ?
F1 C99 F2 102.4(24) . . ?
F3 C99 S99 91.5(30) . . ?
F1 C99 S99 97.0(29) . . ?
F2 C99 S99 96.6(25) . . ?
O6 S98 O5 124.9(15) . . ?
O6 S98 O4 116.7(20) . . ?
O5 S98 O4 104.2(20) . . ?
O6 S98 C98 111.8(16) . . ?
O5 S98 C98 107.4(14) . . ?
O4 S98 C98 84.1(15) . . ?
F6 C98 F4 129.7(30) . . ?
F6 C98 F5 125.5(30) . . ?
F4 C98 F5 101.8(22) . . ?
F6 C98 S98 89.4(28) . . ?
F4 C98 S98 99.4(28) . . ?
F5 C98 S98 99.8(24) . . ?

loop_
_geom_bond_atom_site_label_1
_geom_bond_atom_site_label_2
_geom_bond_distance
_geom_bond_site_symmetry_2
_geom_bond_publ_flag
Au1 P1 2.246(4) . y
Au1 S1 2.341(4) . y
Au1 Au3 3.0985(12) . y
Au1 Au2 3.2105(13) . y
Au2 N91 2.065(14) . y
Au2 P2 2.239(5) . y
Au3 P3 2.252(6) . y
Au3 S1 2.337(6) . y
Fe C12 2.032(14) . ?
Fe C23 2.03(2) . ?
Fe C22 2.042(14) . ?
Fe C13 2.047(14) . ?
Fe C11 2.048(14) . ?
Fe C24 2.05(2) . ?
Fe C21 2.058(14) . ?
Fe C25 2.06(2) . ?
Fe C14 2.07(2) . ?
Fe C15 2.071(14) . ?
S1 C92 1.81(2) . ?
P1 C11 1.767(11) . ?
P1 C41 1.793(11) . ?
P1 C31 1.832(11) . ?
P2 C21 1.776(12) . ?
P2 C51 1.802(11) . ?
P2 C61 1.815(13) . ?
P3 C77 1.76(2) . ?
P3 C81 1.807(12) . ?
P3 C71 1.820(12) . ?
C11 C12 1.42 . ?
C11 C15 1.42 . ?
C12 C13 1.42 . ?
C13 C14 1.42 . ?
C14 C15 1.42 . ?
C21 C22 1.42 . ?
C21 C25 1.42 . ?
C22 C23 1.42 . ?
C23 C24 1.42 . ?
C24 C25 1.42 . ?
C31 C32 1.39 . ?
C31 C36 1.39 . ?
C32 C33 1.39 . ?
C33 C34 1.39 . ?
C34 C35 1.39 . ?
C35 C36 1.39 . ?
C41 C42 1.39 . ?
C41 C46 1.39 . ?
C42 C43 1.39 . ?
C43 C44 1.39 . ?
C44 C45 1.39 . ?
C45 C46 1.39 . ?
C51 C52 1.39 . ?
C51 C56 1.39 . ?
C52 C53 1.39 . ?
C53 C54 1.39 . ?
C54 C55 1.39 . ?
C55 C56 1.39 . ?
C61 C62 1.39 . ?
C61 C66 1.39 . ?
C62 C63 1.39 . ?
C63 C64 1.39 . ?
C64 C65 1.39 . ?
C65 C66 1.39 . ?
C71 C72 1.39 . ?
C71 C76 1.39 . ?
C72 C73 1.39 . ?
C73 C74 1.39 . ?
C74 C75 1.39 . ?
C75 C76 1.39 . ?
C81 C82 1.39 . ?
C81 C86 1.39 . ?
C82 C83 1.39 . ?
C83 C84 1.39 . ?
C84 C85 1.39 . ?
C85 C86 1.39 . ?
N91 C92 1.34(2) . ?
N91 C96 1.35(2) . ?
C92 C93 1.34(2) . ?
C93 C94 1.48(3) . ?
C94 C95 1.31(3) . ?
C95 C96 1.40(3) . ?
S99 O2 1.41(2) . ?
S99 O1 1.42(2) . ?
S99 O3 1.43(2) . ?
S99 C99 1.87(4) . ?
C99 F3 1.31(2) . ?
C99 F1 1.32(2) . ?
C99 F2 1.34(2) . ?
S98 O6 1.32(2) . ?
S98 O5 1.42(2) . ?
S98 O4 1.53(2) . ?
S98 C98 1.88(4) . ?
C98 F6 1.30(2) . ?
C98 F4 1.32(2) . ?
C98 F5 1.36(2) . ?
Cl2 Cl3 1.85(5) . ?
